data_4082220
loop_
_publ_author_name
'Saxena, Priya'
'Thirupathi, Natesan'
'Nethaji, Munirathinam'

_publ_contact_author 'Thirupathi N.'
_publ_section_title
;
 Insertion Reactions of Six-Membered
 CyclopalladatedN,N&#x2032;,N&#x2033;-Triarylguanidine,
 [Pd{\k2(C,N)-C6H3Me-3(NHC(NHAr)(&#x2550;NAr))-2}(\m-Br)]2(Ar = 2-MeC6H4)
 with PhC\\tb C---C(O)OR (R = Me and Et): A Gateway to Second
 Orthopalladation through Novel Rearrangements
;
_journal_issue 24
_journal_name_full Organometallics
_journal_page_first 7580
_journal_paper_doi 10.1021/om4010719
_journal_volume 32
_journal_year 2013
_chemical_formula_moiety 'C42 H38 Br N3 O4 Pd, C H2 Cl2'
_chemical_formula_sum 'C43 H40 Br Cl2 N3 O4 Pd'
_chemical_formula_weight 919.99
_chemical_name_systematic
;
 ?
;
_space_group_IT_number 14
_symmetry_cell_setting monoclinic
_symmetry_space_group_name_Hall '-P 2yn'
_symmetry_space_group_name_H-M 'P 1 21/n 1'
_atom_sites_solution_hydrogens geom
_atom_sites_solution_primary direct
_atom_sites_solution_secondary difmap
_audit_creation_method SHELXL-97
_cell_angle_alpha 90.00
_cell_angle_beta 98.423(7)
_cell_angle_gamma 90.00
_cell_formula_units_Z 4
_cell_length_a 16.203(2)
_cell_length_b 10.5992(13)
_cell_length_c 23.730(3)
_cell_measurement_reflns_used 250
_cell_measurement_temperature 153(2)
_cell_measurement_theta_max 26.37
_cell_measurement_theta_min 1.43
_cell_volume 4031.4(9)
_computing_cell_refinement 'BRUKER SMART APEX CCD'
_computing_data_collection 'BRUKER SMART APEX CCD'
_computing_data_reduction 'BRUKER SAINT'
_computing_molecular_graphics 'OLEX 2-1.2'
_computing_publication_material 'WINGX V1.80.01'
_computing_structure_refinement 'SHELXL-97 (Sheldrick, 2008)'
_computing_structure_solution SIR-92
_diffrn_ambient_temperature 153(2)
_diffrn_detector_area_resol_mean 0.3
_diffrn_measured_fraction_theta_full 0.999
_diffrn_measured_fraction_theta_max 0.999
_diffrn_measurement_device_type 'BRUKER SMART APEX CCD'
_diffrn_measurement_method 'OMEGA SCAN'
_diffrn_radiation_monochromator graphite
_diffrn_radiation_source 'fine-focus sealed tube'
_diffrn_radiation_type MoK\a
_diffrn_radiation_wavelength 0.71073
_diffrn_reflns_av_R_equivalents 0.0481
_diffrn_reflns_av_sigmaI/netI 0.0303
_diffrn_reflns_limit_h_max 20
_diffrn_reflns_limit_h_min -20
_diffrn_reflns_limit_k_max 13
_diffrn_reflns_limit_k_min -13
_diffrn_reflns_limit_l_max 28
_diffrn_reflns_limit_l_min -29
_diffrn_reflns_number 59576
_diffrn_reflns_theta_full 26.37
_diffrn_reflns_theta_max 26.37
_diffrn_reflns_theta_min 1.43
_exptl_absorpt_coefficient_mu 1.630
_exptl_absorpt_correction_T_max 0.7157
_exptl_absorpt_correction_T_min 0.6406
_exptl_absorpt_correction_type empirical
_exptl_absorpt_process_details SADABS
_exptl_crystal_colour YELLOW
_exptl_crystal_density_diffrn 1.516
_exptl_crystal_density_method 'not measured'
_exptl_crystal_description IRREGULAR
_exptl_crystal_F_000 1864
_exptl_crystal_size_max 0.30
_exptl_crystal_size_mid 0.25
_exptl_crystal_size_min 0.22
_refine_diff_density_max 0.949
_refine_diff_density_min -0.864
_refine_diff_density_rms 0.189
_refine_ls_extinction_coef 0.0041(3)
_refine_ls_extinction_expression Fc^*^=kFc[1+0.001xFc^2^\l^3^/sin(2\q)]^-1/4^
_refine_ls_extinction_method SHELXL
_refine_ls_goodness_of_fit_ref 1.141
_refine_ls_hydrogen_treatment constr
_refine_ls_matrix_type fullcycle
_refine_ls_number_parameters 493
_refine_ls_number_reflns 8249
_refine_ls_number_restraints 0
_refine_ls_restrained_S_all 1.141
_refine_ls_R_factor_all 0.0457
_refine_ls_R_factor_gt 0.0376
_refine_ls_shift/su_max 0.011
_refine_ls_shift/su_mean 0.003
_refine_ls_structure_factor_coef Fsqd
_refine_ls_weighting_details 'calc w=1/[\s^2^(Fo^2^)+(0.0654P)^2^+5.8996P] where P=(Fo^2^+2Fc^2^)/3'
_refine_ls_weighting_scheme calc
_refine_ls_wR_factor_gt 0.1084
_refine_ls_wR_factor_ref 0.1184
_reflns_number_gt 7216
_reflns_number_total 8249
_reflns_threshold_expression >2\s(I)
_cod_data_source_file om4010719_si_002.cif
_cod_data_source_block 2
_cod_depositor_comments
;
The following automatic conversions were performed:

'_symmetry_cell_setting' value 'MONOCLINIC' changed to 'monoclinic'
according to /home/saulius/struct/CIF-dictionaries/cif_core.dic
dictionary named 'cif_core.dic' version 2.4.2 from
2011-04-26.

'_exptl_absorpt_correction_type' value 'EMPIRICAL'
changed to 'empirical' according to
/home/saulius/struct/CIF-dictionaries/cif_core.dic dictionary named
'cif_core.dic' version 2.4.2 from 2011-04-26.

Automatic conversion script
Id: cif_fix_values 1891 2012-01-12 08:04:46Z andrius 
;
_cod_original_sg_symbol_H-M P21/n
_cod_database_code 4082220

loop_
_symmetry_equiv_pos_as_xyz
'x, y, z'
'-x+1/2, y+1/2, -z+1/2'
'-x, -y, -z'
'x-1/2, -y-1/2, z-1/2'

loop_
_atom_site_label
_atom_site_type_symbol
_atom_site_fract_x
_atom_site_fract_y
_atom_site_fract_z
_atom_site_U_iso_or_equiv
_atom_site_adp_type
_atom_site_occupancy
_atom_site_symmetry_multiplicity
_atom_site_calc_flag
_atom_site_refinement_flags
Pd1 Pd 0.846754(14) 0.15136(2) 0.111335(10) 0.01129(7) Uani 1 1 d .
Br1 Br 0.94102(2) -0.02895(3) 0.132390(14) 0.02111(9) Uani 1 1 d .
O1 O 0.63503(15) 0.2462(2) 0.01616(11) 0.0255(6) Uani 1 1 d .
O2 O 0.64804(15) 0.1137(2) 0.09047(11) 0.0228(5) Uani 1 1 d .
O3 O 0.78552(16) 0.4076(2) -0.05718(10) 0.0233(5) Uani 1 1 d .
O4 O 0.80916(17) 0.2117(2) -0.08843(10) 0.0241(5) Uani 1 1 d .
Cl1 Cl 0.58866(10) 0.64150(15) 0.02588(9) 0.0714(5) Uani 1 1 d .
Cl2 Cl 0.57198(10) 0.5819(2) -0.09478(8) 0.0866(6) Uani 1 1 d .
N1 N 0.85565(17) 0.2417(3) 0.19467(11) 0.0147(5) Uani 1 1 d .
N2 N 0.99387(17) 0.1976(3) 0.22310(12) 0.0175(6) Uani 1 1 d .
H2 H 0.9843 0.1195 0.2294 0.021 Uiso 1 1 calc R
N3 N 0.94177(18) 0.3914(3) 0.24905(12) 0.0186(6) Uani 1 1 d .
H3 H 0.9096 0.4526 0.2360 0.022 Uiso 1 1 calc R
C1 C 0.9284(2) 0.2784(3) 0.22203(13) 0.0155(6) Uani 1 1 d .
C2 C 1.0767(2) 0.2293(3) 0.21481(13) 0.0175(7) Uani 1 1 d .
C3 C 1.0965(2) 0.3434(3) 0.19186(15) 0.0216(7) Uani 1 1 d .
H3A H 1.0559 0.4055 0.1841 0.026 Uiso 1 1 calc R
C4 C 1.1771(3) 0.3652(4) 0.18038(17) 0.0300(9) Uani 1 1 d .
H4 H 1.1908 0.4423 0.1655 0.036 Uiso 1 1 calc R
C5 C 1.2367(2) 0.2712(4) 0.19125(18) 0.0330(9) Uani 1 1 d .
H5 H 1.2902 0.2843 0.1827 0.040 Uiso 1 1 calc R
C6 C 1.2169(2) 0.1586(4) 0.21459(18) 0.0311(9) Uani 1 1 d .
H6 H 1.2576 0.0964 0.2217 0.037 Uiso 1 1 calc R
C7 C 1.1373(2) 0.1353(4) 0.22783(16) 0.0246(8) Uani 1 1 d .
C8 C 1.1166(3) 0.0128(4) 0.2539(2) 0.0370(10) Uani 1 1 d .
H8A H 1.1664 -0.0368 0.2628 0.056 Uiso 1 1 calc R
H8B H 1.0768 -0.0325 0.2274 0.056 Uiso 1 1 calc R
H8C H 1.0933 0.0290 0.2881 0.056 Uiso 1 1 calc R
C9 C 1.0037(2) 0.4190(4) 0.29684(15) 0.0215(7) Uani 1 1 d .
C10 C 1.0324(3) 0.3248(4) 0.33557(16) 0.0305(9) Uani 1 1 d .
H10 H 1.0114 0.2434 0.3305 0.037 Uiso 1 1 calc R
C11 C 1.0929(3) 0.3528(5) 0.38197(19) 0.0427(12) Uani 1 1 d .
H11 H 1.1127 0.2897 0.4077 0.051 Uiso 1 1 calc R
C12 C 1.1228(3) 0.4723(6) 0.38959(19) 0.0470(14) Uani 1 1 d .
H12 H 1.1640 0.4906 0.4201 0.056 Uiso 1 1 calc R
C13 C 1.0923(3) 0.5666(5) 0.3523(2) 0.0447(13) Uani 1 1 d .
H13 H 1.1126 0.6482 0.3588 0.054 Uiso 1 1 calc R
C14 C 1.0315(3) 0.5436(4) 0.30473(16) 0.0313(9) Uani 1 1 d .
C15 C 0.9975(4) 0.6464(4) 0.2643(2) 0.0532(15) Uani 1 1 d .
H15A H 1.0045 0.6232 0.2262 0.080 Uiso 1 1 calc R
H15B H 1.0270 0.7235 0.2745 0.080 Uiso 1 1 calc R
H15C H 0.9392 0.6581 0.2663 0.080 Uiso 1 1 calc R
C16 C 0.7820(2) 0.3114(3) 0.20001(14) 0.0170(7) Uani 1 1 d .
C17 C 0.7282(2) 0.3354(3) 0.14890(15) 0.0174(7) Uani 1 1 d .
C18 C 0.6538(2) 0.4012(3) 0.15016(16) 0.0233(8) Uani 1 1 d .
H18 H 0.6183 0.4170 0.1164 0.028 Uiso 1 1 calc R
C19 C 0.6327(2) 0.4428(4) 0.20143(18) 0.0308(9) Uani 1 1 d .
H19 H 0.5844 0.4900 0.2020 0.037 Uiso 1 1 calc R
C20 C 0.6832(2) 0.4140(4) 0.25151(17) 0.0306(9) Uani 1 1 d .
H20 H 0.6676 0.4411 0.2857 0.037 Uiso 1 1 calc R
C21 C 0.7574(2) 0.3452(4) 0.25281(16) 0.0240(8) Uani 1 1 d .
C22 C 0.8030(3) 0.3039(4) 0.30926(16) 0.0334(9) Uani 1 1 d .
H22A H 0.8427 0.3675 0.3238 0.050 Uiso 1 1 calc R
H22B H 0.8317 0.2262 0.3047 0.050 Uiso 1 1 calc R
H22C H 0.7639 0.2917 0.3355 0.050 Uiso 1 1 calc R
C23 C 0.74598(19) 0.2812(3) 0.09363(13) 0.0144(6) Uani 1 1 d .
C24 C 0.6713(2) 0.2123(3) 0.06140(14) 0.0166(7) Uani 1 1 d .
C25 C 0.5739(2) 0.0491(4) 0.06324(17) 0.0293(9) Uani 1 1 d .
H25A H 0.5295 0.1090 0.0541 0.044 Uiso 1 1 calc R
H25B H 0.5576 -0.0136 0.0887 0.044 Uiso 1 1 calc R
H25C H 0.5856 0.0091 0.0290 0.044 Uiso 1 1 calc R
C26 C 0.8098(2) 0.3191(3) 0.06186(14) 0.0143(6) Uani 1 1 d .
C27 C 0.8660(2) 0.4293(3) 0.07646(14) 0.0154(6) Uani 1 1 d .
C28 C 0.8385(2) 0.5386(3) 0.10099(16) 0.0226(7) Uani 1 1 d .
H28 H 0.7846 0.5425 0.1101 0.027 Uiso 1 1 calc R
C29 C 0.8916(2) 0.6407(3) 0.11167(17) 0.0248(8) Uani 1 1 d .
H29 H 0.8732 0.7130 0.1282 0.030 Uiso 1 1 calc R
C30 C 0.9720(2) 0.6367(3) 0.09800(16) 0.0221(7) Uani 1 1 d .
H30 H 1.0072 0.7059 0.1052 0.026 Uiso 1 1 calc R
C31 C 0.9992(2) 0.5287(3) 0.07359(15) 0.0202(7) Uani 1 1 d .
H31 H 1.0530 0.5254 0.0644 0.024 Uiso 1 1 calc R
C32 C 0.9466(2) 0.4251(3) 0.06269(14) 0.0166(7) Uani 1 1 d .
H32 H 0.9654 0.3529 0.0462 0.020 Uiso 1 1 calc R
C33 C 0.81683(19) 0.2409(3) 0.01006(13) 0.0150(6) Uani 1 1 d .
C34 C 0.8022(2) 0.2971(3) -0.04790(14) 0.0167(7) Uani 1 1 d .
C35 C 0.7909(3) 0.2551(4) -0.14686(15) 0.0309(9) Uani 1 1 d .
H35A H 0.7369 0.2942 -0.1529 0.046 Uiso 1 1 calc R
H35B H 0.7913 0.1846 -0.1722 0.046 Uiso 1 1 calc R
H35C H 0.8323 0.3152 -0.1542 0.046 Uiso 1 1 calc R
C36 C 0.83024(19) 0.1210(3) 0.02738(13) 0.0141(6) Uani 1 1 d .
C37 C 0.8359(2) -0.0027(3) 0.00022(13) 0.0151(6) Uani 1 1 d .
C38 C 0.8924(2) -0.0266(3) -0.03778(15) 0.0210(7) Uani 1 1 d .
H38 H 0.9266 0.0375 -0.0478 0.025 Uiso 1 1 calc R
C39 C 0.8969(3) -0.1472(4) -0.06043(17) 0.0305(9) Uani 1 1 d .
H39 H 0.9345 -0.1635 -0.0857 0.037 Uiso 1 1 calc R
C40 C 0.8464(3) -0.2426(4) -0.04584(16) 0.0322(9) Uani 1 1 d .
H40 H 0.8500 -0.3228 -0.0612 0.039 Uiso 1 1 calc R
C41 C 0.7903(3) -0.2195(4) -0.00835(16) 0.0287(8) Uani 1 1 d .
H41 H 0.7559 -0.2839 0.0012 0.034 Uiso 1 1 calc R
C42 C 0.7855(2) -0.1000(3) 0.01509(15) 0.0206(7) Uani 1 1 d .
H42 H 0.7485 -0.0850 0.0408 0.025 Uiso 1 1 calc R
C43 C 0.6141(3) 0.5334(5) -0.0263(2) 0.0484(12) Uani 1 1 d .
H43A H 0.6743 0.5272 -0.0237 0.058 Uiso 1 1 calc R
H43B H 0.5927 0.4505 -0.0190 0.058 Uiso 1 1 calc R

loop_
_atom_site_aniso_label
_atom_site_aniso_U_11
_atom_site_aniso_U_22
_atom_site_aniso_U_33
_atom_site_aniso_U_23
_atom_site_aniso_U_13
_atom_site_aniso_U_12
Pd1 0.01298(13) 0.01062(12) 0.01076(12) -0.00184(8) 0.00339(9) -0.00062(8)
Br1 0.0278(2) 0.01588(17) 0.02000(18) -0.00089(13) 0.00475(14) 0.00151(13)
O1 0.0212(13) 0.0299(14) 0.0234(13) 0.0032(11) -0.0027(10) -0.0027(11)
O2 0.0187(12) 0.0265(13) 0.0224(13) 0.0022(11) 0.0002(10) -0.0106(10)
O3 0.0285(14) 0.0193(13) 0.0220(13) 0.0043(10) 0.0033(10) 0.0022(10)
O4 0.0405(15) 0.0206(12) 0.0108(11) 0.0007(10) 0.0023(10) 0.0008(11)
Cl1 0.0596(9) 0.0608(9) 0.1026(13) -0.0003(8) 0.0412(9) 0.0005(7)
Cl2 0.0569(9) 0.1242(16) 0.0753(11) 0.0356(11) -0.0018(8) -0.0095(10)
N1 0.0153(13) 0.0158(13) 0.0134(13) -0.0034(11) 0.0039(10) -0.0005(11)
N2 0.0181(14) 0.0135(13) 0.0204(14) -0.0017(11) 0.0015(11) 0.0010(11)
N3 0.0184(14) 0.0176(14) 0.0188(14) -0.0047(12) -0.0011(11) 0.0027(12)
C1 0.0190(16) 0.0162(15) 0.0114(15) -0.0022(12) 0.0027(12) -0.0011(13)
C2 0.0167(16) 0.0221(17) 0.0125(15) -0.0088(13) -0.0021(12) 0.0017(13)
C3 0.0222(18) 0.0212(18) 0.0206(17) -0.0074(14) 0.0011(14) -0.0011(14)
C4 0.030(2) 0.033(2) 0.029(2) -0.0132(17) 0.0110(16) -0.0066(16)
C5 0.0181(18) 0.042(2) 0.040(2) -0.022(2) 0.0081(16) -0.0042(17)
C6 0.0184(19) 0.036(2) 0.037(2) -0.0148(18) -0.0020(16) 0.0062(16)
C7 0.0218(18) 0.0266(19) 0.0235(18) -0.0058(15) -0.0033(14) 0.0053(15)
C8 0.034(2) 0.030(2) 0.044(3) 0.0074(19) -0.0040(19) 0.0139(18)
C9 0.0154(16) 0.0310(19) 0.0181(16) -0.0137(15) 0.0026(13) -0.0009(14)
C10 0.030(2) 0.038(2) 0.0225(19) -0.0092(17) -0.0011(16) 0.0104(17)
C11 0.031(2) 0.070(3) 0.024(2) -0.017(2) -0.0044(17) 0.018(2)
C12 0.020(2) 0.092(4) 0.028(2) -0.028(3) 0.0009(17) -0.006(2)
C13 0.036(2) 0.064(3) 0.038(2) -0.025(2) 0.017(2) -0.033(2)
C14 0.035(2) 0.039(2) 0.0230(19) -0.0129(17) 0.0143(16) -0.0172(18)
C15 0.094(4) 0.027(2) 0.038(3) -0.0086(19) 0.010(3) -0.028(2)
C16 0.0155(16) 0.0186(16) 0.0180(16) -0.0058(13) 0.0059(13) -0.0044(13)
C17 0.0153(16) 0.0165(16) 0.0214(17) -0.0051(13) 0.0063(13) -0.0038(13)
C18 0.0143(17) 0.0251(18) 0.0304(19) -0.0083(16) 0.0030(14) 0.0008(14)
C19 0.0186(18) 0.034(2) 0.042(2) -0.0160(19) 0.0103(16) 0.0041(16)
C20 0.026(2) 0.040(2) 0.029(2) -0.0166(18) 0.0158(16) -0.0038(17)
C21 0.0214(18) 0.0283(19) 0.0243(18) -0.0116(15) 0.0105(14) -0.0053(15)
C22 0.032(2) 0.050(3) 0.0208(19) -0.0098(18) 0.0106(16) -0.0040(19)
C23 0.0134(15) 0.0150(15) 0.0152(15) -0.0011(13) 0.0030(12) 0.0012(12)
C24 0.0166(16) 0.0162(16) 0.0181(16) -0.0032(13) 0.0061(13) -0.0003(13)
C25 0.0223(19) 0.035(2) 0.029(2) -0.0017(17) 0.0004(15) -0.0136(16)
C26 0.0153(16) 0.0127(14) 0.0147(15) 0.0013(12) 0.0018(12) 0.0035(12)
C27 0.0170(16) 0.0126(15) 0.0164(15) 0.0031(13) 0.0016(12) -0.0009(12)
C28 0.0199(18) 0.0172(17) 0.0317(19) 0.0011(15) 0.0074(15) 0.0019(13)
C29 0.029(2) 0.0132(16) 0.034(2) -0.0053(15) 0.0085(16) 0.0015(14)
C30 0.0249(19) 0.0147(16) 0.0262(19) 0.0012(14) 0.0024(15) -0.0065(13)
C31 0.0161(17) 0.0219(17) 0.0226(17) 0.0037(14) 0.0030(13) -0.0024(13)
C32 0.0190(16) 0.0143(15) 0.0169(16) 0.0002(13) 0.0041(13) -0.0002(13)
C33 0.0131(15) 0.0174(16) 0.0148(15) -0.0006(13) 0.0032(12) -0.0007(12)
C34 0.0135(15) 0.0191(17) 0.0176(16) 0.0025(13) 0.0022(12) -0.0027(13)
C35 0.047(2) 0.033(2) 0.0116(17) 0.0037(15) 0.0005(16) -0.0041(18)
C36 0.0117(15) 0.0181(16) 0.0135(15) -0.0033(13) 0.0048(12) -0.0028(12)
C37 0.0205(17) 0.0143(15) 0.0097(14) -0.0016(12) -0.0003(12) 0.0007(13)
C38 0.0269(19) 0.0190(17) 0.0186(17) -0.0007(14) 0.0083(14) 0.0036(14)
C39 0.043(2) 0.027(2) 0.0236(19) -0.0032(16) 0.0114(17) 0.0102(17)
C40 0.054(3) 0.0183(18) 0.0229(19) -0.0078(15) 0.0005(17) 0.0059(18)
C41 0.038(2) 0.0189(18) 0.0272(19) -0.0037(15) -0.0016(16) -0.0097(16)
C42 0.0230(18) 0.0197(17) 0.0188(17) -0.0006(14) 0.0020(13) -0.0022(14)
C43 0.040(3) 0.034(2) 0.070(4) 0.004(2) 0.004(2) 0.001(2)

loop_
_atom_type_symbol
_atom_type_description
_atom_type_scat_dispersion_real
_atom_type_scat_dispersion_imag
_atom_type_scat_source
C C 0.0033 0.0016 'International Tables Vol C Tables 4.2.6.8 and 6.1.1.4'
H H 0.0000 0.0000 'International Tables Vol C Tables 4.2.6.8 and 6.1.1.4'
N N 0.0061 0.0033 'International Tables Vol C Tables 4.2.6.8 and 6.1.1.4'
O O 0.0106 0.0060 'International Tables Vol C Tables 4.2.6.8 and 6.1.1.4'
Br Br -0.2901 2.4595 'International Tables Vol C Tables 4.2.6.8 and 6.1.1.4'
Pd Pd -0.9988 1.0072 'International Tables Vol C Tables 4.2.6.8 and 6.1.1.4'
Cl Cl 0.1484 0.1585 'International Tables Vol C Tables 4.2.6.8 and 6.1.1.4'

loop_
_geom_angle_atom_site_label_1
_geom_angle_atom_site_label_2
_geom_angle_atom_site_label_3
_geom_angle
C36 Pd1 C23 85.45(13)
C36 Pd1 C26 66.77(13)
C23 Pd1 C26 38.70(12)
C36 Pd1 N1 162.92(12)
C23 Pd1 N1 80.91(11)
C26 Pd1 N1 96.15(11)
C36 Pd1 Br1 93.78(9)
C23 Pd1 Br1 168.70(9)
C26 Pd1 Br1 149.85(9)
N1 Pd1 Br1 101.59(7)
C36 Pd1 C33 31.25(12)
C23 Pd1 C33 62.71(11)
C26 Pd1 C33 35.76(11)
N1 Pd1 C33 131.69(10)
Br1 Pd1 C33 120.42(7)
C24 O2 C25 114.7(3)
C34 O4 C35 116.5(3)
C1 N1 C16 120.3(3)
C1 N1 Pd1 120.7(2)
C16 N1 Pd1 111.3(2)
C1 N2 C2 126.6(3)
C1 N2 H2 116.7
C2 N2 H2 116.7
C1 N3 C9 126.7(3)
C1 N3 H3 116.6
C9 N3 H3 116.6
N1 C1 N2 117.5(3)
N1 C1 N3 124.1(3)
N2 C1 N3 118.4(3)
C3 C2 C7 120.8(3)
C3 C2 N2 122.6(3)
C7 C2 N2 116.5(3)
C2 C3 C4 120.1(4)
C2 C3 H3A 120.0
C4 C3 H3A 120.0
C5 C4 C3 119.5(4)
C5 C4 H4 120.3
C3 C4 H4 120.3
C6 C5 C4 120.2(4)
C6 C5 H5 119.9
C4 C5 H5 119.9
C5 C6 C7 121.6(4)
C5 C6 H6 119.2
C7 C6 H6 119.2
C6 C7 C2 117.8(4)
C6 C7 C8 121.2(4)
C2 C7 C8 121.0(4)
C7 C8 H8A 109.5
C7 C8 H8B 109.5
H8A C8 H8B 109.5
C7 C8 H8C 109.5
H8A C8 H8C 109.5
H8B C8 H8C 109.5
C10 C9 C14 121.3(3)
C10 C9 N3 120.4(3)
C14 C9 N3 118.3(3)
C9 C10 C11 119.9(4)
C9 C10 H10 120.1
C11 C10 H10 120.1
C12 C11 C10 119.9(5)
C12 C11 H11 120.0
C10 C11 H11 120.0
C11 C12 C13 120.2(4)
C11 C12 H12 119.9
C13 C12 H12 119.9
C12 C13 C14 122.2(4)
C12 C13 H13 118.9
C14 C13 H13 118.9
C9 C14 C13 116.4(4)
C9 C14 C15 121.2(4)
C13 C14 C15 122.4(4)
C14 C15 H15A 109.5
C14 C15 H15B 109.5
H15A C15 H15B 109.5
C14 C15 H15C 109.5
H15A C15 H15C 109.5
H15B C15 H15C 109.5
C17 C16 C21 119.9(3)
C17 C16 N1 115.9(3)
C21 C16 N1 123.9(3)
C18 C17 C16 119.9(3)
C18 C17 C23 119.2(3)
C16 C17 C23 120.7(3)
C19 C18 C17 120.2(4)
C19 C18 H18 119.9
C17 C18 H18 119.9
C20 C19 C18 119.8(3)
C20 C19 H19 120.1
C18 C19 H19 120.1
C19 C20 C21 122.3(3)
C19 C20 H20 118.9
C21 C20 H20 118.9
C20 C21 C16 117.6(4)
C20 C21 C22 118.7(3)
C16 C21 C22 123.5(3)
C21 C22 H22A 109.5
C21 C22 H22B 109.5
H22A C22 H22B 109.5
C21 C22 H22C 109.5
H22A C22 H22C 109.5
H22B C22 H22C 109.5
C26 C23 C17 127.1(3)
C26 C23 C24 117.1(3)
C17 C23 C24 112.6(3)
C26 C23 Pd1 72.03(18)
C17 C23 Pd1 108.4(2)
C24 C23 Pd1 108.6(2)
O1 C24 O2 123.8(3)
O1 C24 C23 123.8(3)
O2 C24 C23 112.3(3)
O2 C25 H25A 109.5
O2 C25 H25B 109.5
H25A C25 H25B 109.5
O2 C25 H25C 109.5
H25A C25 H25C 109.5
H25B C25 H25C 109.5
C23 C26 C27 124.3(3)
C23 C26 C33 115.2(3)
C27 C26 C33 120.4(3)
C23 C26 Pd1 69.27(18)
C27 C26 Pd1 114.0(2)
C33 C26 Pd1 86.72(19)
C32 C27 C28 119.4(3)
C32 C27 C26 118.8(3)
C28 C27 C26 121.7(3)
C29 C28 C27 119.8(3)
C29 C28 H28 120.1
C27 C28 H28 120.1
C28 C29 C30 120.8(3)
C28 C29 H29 119.6
C30 C29 H29 119.6
C31 C30 C29 119.4(3)
C31 C30 H30 120.3
C29 C30 H30 120.3
C30 C31 C32 120.5(3)
C30 C31 H31 119.7
C32 C31 H31 119.7
C31 C32 C27 120.1(3)
C31 C32 H32 120.0
C27 C32 H32 120.0
C36 C33 C34 131.2(3)
C36 C33 C26 107.5(3)
C34 C33 C26 121.1(3)
C36 C33 Pd1 50.43(17)
C34 C33 Pd1 177.6(2)
C26 C33 Pd1 57.52(16)
O3 C34 O4 124.2(3)
O3 C34 C33 123.7(3)
O4 C34 C33 112.1(3)
O4 C35 H35A 109.5
O4 C35 H35B 109.5
H35A C35 H35B 109.5
O4 C35 H35C 109.5
H35A C35 H35C 109.5
H35B C35 H35C 109.5
C33 C36 C37 136.7(3)
C33 C36 Pd1 98.3(2)
C37 C36 Pd1 125.0(2)
C42 C37 C38 119.5(3)
C42 C37 C36 118.2(3)
C38 C37 C36 122.2(3)
C39 C38 C37 119.4(3)
C39 C38 H38 120.3
C37 C38 H38 120.3
C40 C39 C38 120.7(4)
C40 C39 H39 119.7
C38 C39 H39 119.7
C39 C40 C41 120.2(3)
C39 C40 H40 119.9
C41 C40 H40 119.9
C40 C41 C42 119.9(4)
C40 C41 H41 120.0
C42 C41 H41 120.0
C41 C42 C37 120.3(3)
C41 C42 H42 119.9
C37 C42 H42 119.9
Cl2 C43 Cl1 111.1(3)
Cl2 C43 H43A 109.4
Cl1 C43 H43A 109.4
Cl2 C43 H43B 109.4
Cl1 C43 H43B 109.4
H43A C43 H43B 108.0

loop_
_geom_bond_atom_site_label_1
_geom_bond_atom_site_label_2
_geom_bond_distance
Pd1 C36 1.997(3)
Pd1 C23 2.130(3)
Pd1 C26 2.166(3)
Pd1 N1 2.183(3)
Pd1 Br1 2.4518(5)
Pd1 C33 2.563(3)
O1 C24 1.201(4)
O2 C24 1.337(4)
O2 C25 1.449(4)
O3 C34 1.215(4)
O4 C34 1.337(4)
O4 C35 1.449(4)
Cl1 C43 1.780(6)
Cl2 C43 1.745(6)
N1 C1 1.319(4)
N1 C16 1.425(4)
N2 C1 1.360(4)
N2 C2 1.425(4)
N2 H2 0.8600
N3 C1 1.361(4)
N3 C9 1.430(4)
N3 H3 0.8600
C2 C3 1.383(5)
C2 C7 1.401(5)
C3 C4 1.391(5)
C3 H3A 0.9300
C4 C5 1.385(6)
C4 H4 0.9300
C5 C6 1.373(6)
C5 H5 0.9300
C6 C7 1.393(6)
C6 H6 0.9300
C7 C8 1.497(6)
C8 H8A 0.9600
C8 H8B 0.9600
C8 H8C 0.9600
C9 C10 1.390(6)
C9 C14 1.399(5)
C10 C11 1.394(6)
C10 H10 0.9300
C11 C12 1.359(8)
C11 H11 0.9300
C12 C13 1.377(8)
C12 H12 0.9300
C13 C14 1.406(6)
C13 H13 0.9300
C14 C15 1.503(7)
C15 H15A 0.9600
C15 H15B 0.9600
C15 H15C 0.9600
C16 C17 1.409(5)
C16 C21 1.415(5)
C17 C18 1.397(5)
C17 C23 1.498(5)
C18 C19 1.383(5)
C18 H18 0.9300
C19 C20 1.375(6)
C19 H19 0.9300
C20 C21 1.404(5)
C20 H20 0.9300
C21 C22 1.497(6)
C22 H22A 0.9600
C22 H22B 0.9600
C22 H22C 0.9600
C23 C26 1.424(4)
C23 C24 1.520(4)
C25 H25A 0.9600
C25 H25B 0.9600
C25 H25C 0.9600
C26 C27 1.490(5)
C26 C33 1.500(4)
C27 C32 1.394(5)
C27 C28 1.398(5)
C28 C29 1.383(5)
C28 H28 0.9300
C29 C30 1.389(5)
C29 H29 0.9300
C30 C31 1.384(5)
C30 H30 0.9300
C31 C32 1.390(5)
C31 H31 0.9300
C32 H32 0.9300
C33 C36 1.344(5)
C33 C34 1.485(4)
C35 H35A 0.9600
C35 H35B 0.9600
C35 H35C 0.9600
C36 C37 1.470(4)
C37 C42 1.392(5)
C37 C38 1.399(5)
C38 C39 1.393(5)
C38 H38 0.9300
C39 C40 1.377(6)
C39 H39 0.9300
C40 C41 1.383(6)
C40 H40 0.9300
C41 C42 1.390(5)
C41 H41 0.9300
C42 H42 0.9300
C43 H43A 0.9700
C43 H43B 0.9700

loop_
_geom_torsion_atom_site_label_1
_geom_torsion_atom_site_label_2
_geom_torsion_atom_site_label_3
_geom_torsion_atom_site_label_4
_geom_torsion
C36 Pd1 N1 C1 -96.8(4)
C23 Pd1 N1 C1 -134.2(3)
C26 Pd1 N1 C1 -98.5(3)
Br1 Pd1 N1 C1 57.0(3)
C33 Pd1 N1 C1 -94.1(3)
C36 Pd1 N1 C16 52.6(5)
C23 Pd1 N1 C16 15.2(2)
C26 Pd1 N1 C16 50.9(2)
Br1 Pd1 N1 C16 -153.6(2)
C33 Pd1 N1 C16 55.3(3)
C16 N1 C1 N2 169.2(3)
Pd1 N1 C1 N2 -44.1(4)
C16 N1 C1 N3 -10.8(5)
Pd1 N1 C1 N3 135.9(3)
C2 N2 C1 N1 136.7(3)
C2 N2 C1 N3 -43.3(5)
C9 N3 C1 N1 152.5(3)
C9 N3 C1 N2 -27.5(5)
C1 N2 C2 C3 -15.0(5)
C1 N2 C2 C7 168.9(3)
C7 C2 C3 C4 1.2(5)
N2 C2 C3 C4 -174.7(3)
C2 C3 C4 C5 1.0(5)
C3 C4 C5 C6 -1.7(6)
C4 C5 C6 C7 0.1(6)
C5 C6 C7 C2 2.1(6)
C5 C6 C7 C8 -179.3(4)
C3 C2 C7 C6 -2.7(5)
N2 C2 C7 C6 173.4(3)
C3 C2 C7 C8 178.6(3)
N2 C2 C7 C8 -5.2(5)
C1 N3 C9 C10 -28.4(5)
C1 N3 C9 C14 154.4(3)
C14 C9 C10 C11 -2.9(6)
N3 C9 C10 C11 179.9(4)
C9 C10 C11 C12 0.8(6)
C10 C11 C12 C13 1.4(7)
C11 C12 C13 C14 -1.5(7)
C10 C9 C14 C13 2.7(6)
N3 C9 C14 C13 179.9(3)
C10 C9 C14 C15 -177.2(4)
N3 C9 C14 C15 0.0(6)
C12 C13 C14 C9 -0.5(6)
C12 C13 C14 C15 179.4(4)
C1 N1 C16 C17 134.6(3)
Pd1 N1 C16 C17 -14.9(3)
C1 N1 C16 C21 -51.7(5)
Pd1 N1 C16 C21 158.8(3)
C21 C16 C17 C18 4.9(5)
N1 C16 C17 C18 178.9(3)
C21 C16 C17 C23 -169.5(3)
N1 C16 C17 C23 4.5(5)
C16 C17 C18 C19 0.0(5)
C23 C17 C18 C19 174.5(3)
C17 C18 C19 C20 -3.1(6)
C18 C19 C20 C21 1.4(6)
C19 C20 C21 C16 3.5(6)
C19 C20 C21 C22 -172.3(4)
C17 C16 C21 C20 -6.5(5)
N1 C16 C21 C20 -180.0(3)
C17 C16 C21 C22 169.1(4)
N1 C16 C21 C22 -4.4(5)
C18 C17 C23 C26 113.0(4)
C16 C17 C23 C26 -72.5(5)
C18 C17 C23 C24 -45.7(4)
C16 C17 C23 C24 128.7(3)
C18 C17 C23 Pd1 -165.9(3)
C16 C17 C23 Pd1 8.5(4)
C36 Pd1 C23 C26 -57.76(19)
N1 Pd1 C23 C26 111.91(19)
Br1 Pd1 C23 C26 -144.3(4)
C33 Pd1 C23 C26 -35.27(18)
C36 Pd1 C23 C17 178.1(2)
C26 Pd1 C23 C17 -124.1(3)
N1 Pd1 C23 C17 -12.2(2)
Br1 Pd1 C23 C17 91.6(5)
C33 Pd1 C23 C17 -159.4(3)
C36 Pd1 C23 C24 55.5(2)
C26 Pd1 C23 C24 113.3(3)
N1 Pd1 C23 C24 -134.8(2)
Br1 Pd1 C23 C24 -31.0(6)
C33 Pd1 C23 C24 78.0(2)
C25 O2 C24 O1 -0.3(5)
C25 O2 C24 C23 176.4(3)
C26 C23 C24 O1 -46.2(5)
C17 C23 C24 O1 114.8(4)
Pd1 C23 C24 O1 -125.1(3)
C26 C23 C24 O2 137.0(3)
C17 C23 C24 O2 -61.9(4)
Pd1 C23 C24 O2 58.2(3)
C17 C23 C26 C27 -5.7(5)
C24 C23 C26 C27 152.3(3)
Pd1 C23 C26 C27 -105.5(3)
C17 C23 C26 C33 175.6(3)
C24 C23 C26 C33 -26.5(4)
Pd1 C23 C26 C33 75.8(2)
C17 C23 C26 Pd1 99.8(3)
C24 C23 C26 Pd1 -102.2(3)
C36 Pd1 C26 C23 113.4(2)
N1 Pd1 C26 C23 -67.13(19)
Br1 Pd1 C26 C23 166.84(14)
C33 Pd1 C26 C23 118.6(3)
C36 Pd1 C26 C27 -127.1(3)
C23 Pd1 C26 C27 119.5(3)
N1 Pd1 C26 C27 52.3(2)
Br1 Pd1 C26 C27 -73.7(3)
C33 Pd1 C26 C27 -122.0(3)
C36 Pd1 C26 C33 -5.15(18)
C23 Pd1 C26 C33 -118.6(3)
N1 Pd1 C26 C33 174.29(18)
Br1 Pd1 C26 C33 48.3(3)
C23 C26 C27 C32 149.3(3)
C33 C26 C27 C32 -32.0(4)
Pd1 C26 C27 C32 68.8(3)
C23 C26 C27 C28 -33.9(5)
C33 C26 C27 C28 144.8(3)
Pd1 C26 C27 C28 -114.4(3)
C32 C27 C28 C29 -0.4(5)
C26 C27 C28 C29 -177.3(3)
C27 C28 C29 C30 0.4(6)
C28 C29 C30 C31 -0.3(6)
C29 C30 C31 C32 0.1(5)
C30 C31 C32 C27 -0.1(5)
C28 C27 C32 C31 0.3(5)
C26 C27 C32 C31 177.2(3)
C23 C26 C33 C36 -57.8(4)
C27 C26 C33 C36 123.4(3)
Pd1 C26 C33 C36 7.4(3)
C23 C26 C33 C34 117.1(3)
C27 C26 C33 C34 -61.7(4)
Pd1 C26 C33 C34 -177.6(3)
C23 C26 C33 Pd1 -65.2(2)
C27 C26 C33 Pd1 116.0(3)
C23 Pd1 C33 C36 -132.7(2)
C26 Pd1 C33 C36 -170.8(3)
N1 Pd1 C33 C36 -178.5(2)
Br1 Pd1 C33 C36 34.9(2)
C36 Pd1 C33 C34 -133(6)
C23 Pd1 C33 C34 94(6)
C26 Pd1 C33 C34 56(6)
N1 Pd1 C33 C34 48(6)
Br1 Pd1 C33 C34 -99(6)
C36 Pd1 C33 C26 170.8(3)
C23 Pd1 C33 C26 38.16(19)
N1 Pd1 C33 C26 -7.6(2)
Br1 Pd1 C33 C26 -154.24(16)
C35 O4 C34 O3 -3.5(5)
C35 O4 C34 C33 176.3(3)
C36 C33 C34 O3 175.1(3)
C26 C33 C34 O3 1.4(5)
Pd1 C33 C34 O3 -53(6)
C36 C33 C34 O4 -4.7(5)
C26 C33 C34 O4 -178.3(3)
Pd1 C33 C34 O4 127(6)
C34 C33 C36 C37 -0.5(7)
C26 C33 C36 C37 173.8(4)
Pd1 C33 C36 C37 -178.2(5)
C34 C33 C36 Pd1 177.6(3)
C26 C33 C36 Pd1 -8.1(3)
C23 Pd1 C36 C33 40.9(2)
C26 Pd1 C36 C33 5.8(2)
N1 Pd1 C36 C33 3.9(5)
Br1 Pd1 C36 C33 -150.4(2)
C23 Pd1 C36 C37 -140.6(3)
C26 Pd1 C36 C37 -175.7(3)
N1 Pd1 C36 C37 -177.6(3)
Br1 Pd1 C36 C37 28.1(3)
C33 Pd1 C36 C37 178.5(4)
C33 C36 C37 C42 -126.5(4)
Pd1 C36 C37 C42 55.7(4)
C33 C36 C37 C38 56.3(6)
Pd1 C36 C37 C38 -121.5(3)
C42 C37 C38 C39 0.4(5)
C36 C37 C38 C39 177.6(3)
C37 C38 C39 C40 0.1(6)
C38 C39 C40 C41 0.0(6)
C39 C40 C41 C42 -0.6(6)
C40 C41 C42 C37 1.1(6)
C38 C37 C42 C41 -1.0(5)
C36 C37 C42 C41 -178.3(3)
